data_1529817
loop_
_publ_author_name
'Domesle, R.'
'Hoppe, R.'

_publ_section_title
;
 Ueber das system Ba F2 / Ga F3. Zur Kenntnis von Ba Ga F5
;
_journal_name_full 'Revue de Chimie Minerale'
_journal_page_first 439
_journal_page_last 458
_journal_volume 15
_journal_year 1978
_chemical_formula_sum 'Ba F5 Ga'
_chemical_name_systematic 'Ba Ga F5'
_space_group_IT_number 19
_symmetry_space_group_name_Hall 'P 2ac 2ab'
_symmetry_space_group_name_H-M 'P 21 21 21'
_cell_angle_alpha 90
_cell_angle_beta 90
_cell_angle_gamma 90
_cell_formula_units_Z 4
_cell_length_a 13.93
_cell_length_b 5.66
_cell_length_c 4.978
_cell_volume 392.484
_citation_journal_id_ASTM RVCMA8
_cod_data_source_file Domesle_RVCMA8_1978_313.cif
_cod_data_source_block Ba1F5Ga1
_cod_original_cell_volume 392.4844
_cod_original_formula_sum 'Ba1 F5 Ga1'
_cod_database_code 1529817

loop_
_symmetry_equiv_pos_as_xyz
x,y,z
-x+1/2,-y,z+1/2
x+1/2,-y+1/2,-z
-x,y+1/2,-z+1/2

loop_
_atom_site_label
_atom_site_type_symbol
_atom_site_fract_x
_atom_site_fract_y
_atom_site_fract_z
_atom_site_occupancy
_atom_site_U_iso_or_equiv
F3 F-1 0.0988 0.343 0.559 1 0.0
Ga1 Ga+3 0.1644 0.6041 0.4353 1 0.0
F5 F-1 0.2481 0.3928 0.2309 1 0.0
F2 F-1 0.4208 0.1908 0.1007 1 0.0
Ba1 Ba+2 0.0925 0.092 0.0219 1 0.0
F4 F-1 0.0786 0.6017 0.1438 1 0.0
F1 F-1 0.2679 0.1428 0.798 1 0.0
